data_7127809
loop_
_publ_author_name
'Edukondalu, Athukuri'
'Vagh, Sandip Sambhaji'
'Lin, Ting-Han'
'Lin, Wenwei'

_publ_section_title
;
 Construction of indeno[1,2-b]pyrroles via chemoselective
 N-acylation/cyclization/Wittig reaction sequence.
;
_journal_issue 16
_journal_name_full 'Chemical communications (Cambridge, England)'
_journal_page_first 2045
_journal_page_last 2048
_journal_paper_doi 10.1039/d0cc08184a
_journal_volume 57
_journal_year 2021
_chemical_formula_moiety 'C35 H42 Br N2 O2 P'
_chemical_formula_sum 'C35 H42 Br N2 O2 P'
_chemical_formula_weight 633.59
_space_group_IT_number 14
_space_group_name_Hall '-P 2yn'
_space_group_name_H-M_alt 'P 1 21/n 1'
_symmetry_cell_setting monoclinic
_symmetry_space_group_name_H-M 'P 1 21/n 1'
_atom_sites_solution_hydrogens geom
_atom_sites_solution_primary direct
_atom_sites_solution_secondary difmap
_audit_creation_method SHELXL-97
_audit_update_record
;
2020-06-15 deposited with the CCDC.	2021-01-12 downloaded from the CCDC.
;
_cell_angle_alpha 90.00
_cell_angle_beta 91.1220(10)
_cell_angle_gamma 90.00
_cell_formula_units_Z 4
_cell_length_a 10.0157(3)
_cell_length_b 12.5956(4)
_cell_length_c 26.5786(8)
_cell_measurement_reflns_used 9907
_cell_measurement_temperature 200(2)
_cell_measurement_theta_max 24.39
_cell_measurement_theta_min 2.229
_cell_volume 3352.35(18)
_computing_molecular_graphics 'Ortep-3 for Windows (Farrugia, 1997)'
_computing_publication_material 'WinGX publication routines (Farrugia, 2005)'
_computing_structure_refinement 'SHELXL-2014/7 (Sheldrick, 2014)'
_computing_structure_solution 'SHELXL-2014/7 (Sheldrick, 2014)'
_diffrn_ambient_temperature 200(2)
_diffrn_measured_fraction_theta_full 0.999
_diffrn_measured_fraction_theta_max 0.999
_diffrn_measurement_device_type 'D8 Venture'
_diffrn_radiation_monochromator graphite
_diffrn_radiation_source 'fine-focus sealed tube'
_diffrn_radiation_type MoK\a
_diffrn_radiation_wavelength 0.71073
_diffrn_reflns_av_R_equivalents 0.0691
_diffrn_reflns_av_sigmaI/netI 0.0426
_diffrn_reflns_limit_h_max 11
_diffrn_reflns_limit_h_min -11
_diffrn_reflns_limit_k_max 14
_diffrn_reflns_limit_k_min -15
_diffrn_reflns_limit_l_max 31
_diffrn_reflns_limit_l_min -31
_diffrn_reflns_number 44500
_diffrn_reflns_theta_full 25.06
_diffrn_reflns_theta_max 25.06
_diffrn_reflns_theta_min 2.19
_exptl_absorpt_coefficient_mu 1.306
_exptl_absorpt_correction_T_max 0.9142
_exptl_absorpt_correction_T_min 0.7621
_exptl_absorpt_correction_type multi-scan
_exptl_absorpt_process_details SADABS
_exptl_crystal_colour red
_exptl_crystal_density_diffrn 1.255
_exptl_crystal_density_method 'not measured'
_exptl_crystal_description prism
_exptl_crystal_F_000 1328
_exptl_crystal_size_max 0.22
_exptl_crystal_size_mid 0.17
_exptl_crystal_size_min 0.07
_refine_diff_density_max 0.700
_refine_diff_density_min -0.582
_refine_diff_density_rms 0.053
_refine_ls_extinction_method none
_refine_ls_goodness_of_fit_ref 1.108
_refine_ls_hydrogen_treatment constr
_refine_ls_matrix_type full
_refine_ls_number_parameters 367
_refine_ls_number_reflns 5913
_refine_ls_number_restraints 0
_refine_ls_restrained_S_all 1.108
_refine_ls_R_factor_all 0.0657
_refine_ls_R_factor_gt 0.0461
_refine_ls_shift/su_max 0.002
_refine_ls_shift/su_mean 0.000
_refine_ls_structure_factor_coef Fsqd
_refine_ls_weighting_details 'calc w=1/[\s^2^(Fo^2^)+(0.0604P)^2^+1.0236P] where P=(Fo^2^+2Fc^2^)/3'
_refine_ls_weighting_scheme calc
_refine_ls_wR_factor_gt 0.1198
_refine_ls_wR_factor_ref 0.1292
_reflns_number_gt 4321
_reflns_number_total 5913
_reflns_threshold_expression >2sigma(I)
_cod_data_source_file d0cc08184a2.cif
_cod_data_source_block d21133
_cod_depositor_comments 'Adding full bibliography for 7127803--7127811.cif.'
_cod_original_sg_symbol_H-M 'P 21/n'
_cod_database_code 7127809

loop_
_symmetry_equiv_pos_as_xyz
'x, y, z'
'-x+1/2, y+1/2, -z+1/2'
'-x, -y, -z'
'x-1/2, -y-1/2, z-1/2'

loop_
_atom_site_label
_atom_site_type_symbol
_atom_site_fract_x
_atom_site_fract_y
_atom_site_fract_z
_atom_site_U_iso_or_equiv
_atom_site_adp_type
_atom_site_occupancy
_atom_site_symmetry_multiplicity
_atom_site_calc_flag
_atom_site_refinement_flags
_atom_site_disorder_assembly
_atom_site_disorder_group
C1 C 0.6435(3) 0.9090(3) 0.65437(12) 0.0483(8) Uani 1 1 d . . .
C2 C 0.7062(3) 0.8296(3) 0.62868(13) 0.0527(8) Uani 1 1 d . . .
H2 H 0.7890 0.8427 0.6130 0.063 Uiso 1 1 calc R . .
C3 C 0.6483(3) 0.7304(3) 0.62572(12) 0.0478(8) Uani 1 1 d . . .
H3 H 0.6916 0.6756 0.6077 0.057 Uiso 1 1 calc R . .
C4 C 0.5272(3) 0.7090(2) 0.64873(10) 0.0396(7) Uani 1 1 d . . .
C5 C 0.4656(3) 0.7911(3) 0.67418(11) 0.0446(7) Uani 1 1 d . . .
H5 H 0.3824 0.7786 0.6897 0.054 Uiso 1 1 calc R . .
C6 C 0.5226(3) 0.8908(3) 0.67751(11) 0.0498(8) Uani 1 1 d . . .
H6 H 0.4797 0.9461 0.6954 0.060 Uiso 1 1 calc R . .
C7 C 0.4651(3) 0.5991(2) 0.64663(10) 0.0379(7) Uani 1 1 d . . .
H7 H 0.4091 0.5940 0.6773 0.045 Uiso 1 1 calc R . .
C8 C 0.5632(3) 0.5079(2) 0.65077(10) 0.0363(6) Uani 1 1 d . . .
C9 C 0.6462(3) 0.4712(2) 0.61149(11) 0.0387(7) Uani 1 1 d . . .
C10 C 0.7378(3) 0.3896(2) 0.63392(11) 0.0388(7) Uani 1 1 d . . .
C11 C 0.8449(3) 0.3361(3) 0.61355(12) 0.0490(8) Uani 1 1 d . . .
H11 H 0.8670 0.3446 0.5792 0.059 Uiso 1 1 calc R . .
C12 C 0.9192(3) 0.2691(3) 0.64521(13) 0.0536(8) Uani 1 1 d . . .
H12 H 0.9938 0.2322 0.6323 0.064 Uiso 1 1 calc R . .
C13 C 0.8863(3) 0.2555(3) 0.69479(13) 0.0500(8) Uani 1 1 d . . .
H13 H 0.9378 0.2088 0.7155 0.060 Uiso 1 1 calc R . .
C14 C 0.7779(3) 0.3098(2) 0.71514(12) 0.0436(7) Uani 1 1 d . . .
H14 H 0.7552 0.3006 0.7494 0.052 Uiso 1 1 calc R . .
C15 C 0.7055(3) 0.3763(2) 0.68438(10) 0.0346(6) Uani 1 1 d . . .
C16 C 0.5940(3) 0.4503(2) 0.69460(10) 0.0346(6) Uani 1 1 d . . .
C17 C 0.3971(3) 0.4973(3) 0.79854(11) 0.0432(7) Uani 1 1 d . . .
C18 C 0.2945(3) 0.5726(3) 0.81824(11) 0.0422(7) Uani 1 1 d . . .
C19 C 0.2304(4) 0.5483(3) 0.86259(13) 0.0606(9) Uani 1 1 d . . .
H19 H 0.2535 0.4859 0.8808 0.073 Uiso 1 1 calc R . .
C20 C 0.1313(4) 0.6165(4) 0.88025(15) 0.0759(12) Uani 1 1 d . . .
H20 H 0.0863 0.5992 0.9103 0.091 Uiso 1 1 calc R . .
C21 C 0.0985(4) 0.7068(3) 0.85519(16) 0.0695(11) Uani 1 1 d . . .
H21 H 0.0307 0.7520 0.8676 0.083 Uiso 1 1 calc R . .
C22 C 0.1631(3) 0.7329(3) 0.81203(14) 0.0631(10) Uani 1 1 d . . .
H22 H 0.1415 0.7968 0.7947 0.076 Uiso 1 1 calc R . .
C23 C 0.2609(3) 0.6651(3) 0.79365(12) 0.0522(8) Uani 1 1 d . . .
H23 H 0.3051 0.6832 0.7635 0.063 Uiso 1 1 calc R . .
C24 C 0.3199(3) 0.4525(2) 0.57725(11) 0.0449(7) Uani 1 1 d . . .
H24A H 0.4017 0.4240 0.5619 0.054 Uiso 1 1 calc R . .
H24B H 0.3049 0.4122 0.6086 0.054 Uiso 1 1 calc R . .
C25 C 0.2015(3) 0.4334(3) 0.54108(12) 0.0534(8) Uani 1 1 d . . .
H25A H 0.1180 0.4546 0.5577 0.064 Uiso 1 1 calc R . .
H25B H 0.2117 0.4786 0.5109 0.064 Uiso 1 1 calc R . .
C26 C 0.1912(4) 0.3187(3) 0.52509(15) 0.0734(11) Uani 1 1 d . . .
H26A H 0.2767 0.2963 0.5103 0.088 Uiso 1 1 calc R . .
H26B H 0.1759 0.2740 0.5551 0.088 Uiso 1 1 calc R . .
C27 C 0.0798(4) 0.3009(4) 0.48730(15) 0.0831(9) Uani 1 1 d . . .
H27A H 0.0965 0.3426 0.4569 0.125 Uiso 1 1 calc R . .
H27B H -0.0050 0.3231 0.5018 0.125 Uiso 1 1 calc R . .
H27C H 0.0752 0.2254 0.4786 0.125 Uiso 1 1 calc R . .
C28 C 0.1914(3) 0.6460(3) 0.61332(11) 0.0463(7) Uani 1 1 d . . .
H28A H 0.2079 0.7205 0.6235 0.056 Uiso 1 1 calc R . .
H28B H 0.1282 0.6472 0.5842 0.056 Uiso 1 1 calc R . .
C29 C 0.1253(3) 0.5889(3) 0.65641(12) 0.0487(8) Uani 1 1 d . . .
H29A H 0.1823 0.5950 0.6871 0.058 Uiso 1 1 calc R . .
H29B H 0.1159 0.5126 0.6481 0.058 Uiso 1 1 calc R . .
C30 C -0.0122(3) 0.6357(3) 0.66659(14) 0.0617(9) Uani 1 1 d . . .
H30A H -0.0036 0.7135 0.6706 0.074 Uiso 1 1 calc R . .
H30B H -0.0717 0.6222 0.6371 0.074 Uiso 1 1 calc R . .
C31 C -0.0752(4) 0.5903(4) 0.71278(16) 0.0831(9) Uani 1 1 d . . .
H31A H -0.1687 0.6129 0.7140 0.125 Uiso 1 1 calc R . .
H31B H -0.0270 0.6158 0.7429 0.125 Uiso 1 1 calc R . .
H31C H -0.0710 0.5126 0.7115 0.125 Uiso 1 1 calc R . .
C32 C 0.3996(3) 0.6607(3) 0.53804(11) 0.0485(8) Uani 1 1 d . . .
H32A H 0.4984 0.6605 0.5375 0.058 Uiso 1 1 calc R . .
H32B H 0.3670 0.6221 0.5078 0.058 Uiso 1 1 calc R . .
C33 C 0.3510(4) 0.7761(3) 0.53458(13) 0.0636(10) Uani 1 1 d . . .
H33A H 0.2524 0.7771 0.5362 0.076 Uiso 1 1 calc R . .
H33B H 0.3868 0.8161 0.5639 0.076 Uiso 1 1 calc R . .
C34 C 0.3930(4) 0.8305(3) 0.48725(14) 0.0749(11) Uani 1 1 d . . .
H34A H 0.3629 0.7882 0.4577 0.090 Uiso 1 1 calc R . .
H34B H 0.4916 0.8351 0.4868 0.090 Uiso 1 1 calc R . .
C35 C 0.3334(5) 0.9420(4) 0.48373(17) 0.0965(16) Uani 1 1 d . . .
H35A H 0.3617 0.9759 0.4525 0.145 Uiso 1 1 calc R . .
H35B H 0.3646 0.9843 0.5126 0.145 Uiso 1 1 calc R . .
H35C H 0.2358 0.9374 0.4838 0.145 Uiso 1 1 calc R . .
Br1 Br 0.72496(4) 1.04419(3) 0.660323(15) 0.06475(16) Uani 1 1 d . . .
N1 N 0.5407(2) 0.45252(18) 0.73954(9) 0.0377(5) Uani 1 1 d . . .
N2 N 0.4413(2) 0.52249(19) 0.75305(9) 0.0391(6) Uani 1 1 d . . .
O1 O 0.6444(2) 0.49963(19) 0.56658(7) 0.0503(5) Uani 1 1 d . . .
O2 O 0.4357(2) 0.41836(19) 0.82369(9) 0.0623(6) Uani 1 1 d . . .
P1 P 0.34720(7) 0.58947(7) 0.59304(3) 0.0404(2) Uani 1 1 d . . .
H1' H 0.5734 0.4008 0.7664 0.048 Uiso 1 1 d R . .

loop_
_atom_site_aniso_label
_atom_site_aniso_U_11
_atom_site_aniso_U_22
_atom_site_aniso_U_33
_atom_site_aniso_U_23
_atom_site_aniso_U_13
_atom_site_aniso_U_12
C1 0.0479(18) 0.0437(19) 0.0530(19) 0.0084(15) -0.0099(14) -0.0042(15)
C2 0.0418(17) 0.048(2) 0.069(2) 0.0066(17) 0.0018(15) 0.0006(16)
C3 0.0382(16) 0.0417(19) 0.064(2) 0.0019(15) 0.0052(14) 0.0038(14)
C4 0.0376(15) 0.0420(18) 0.0389(15) 0.0068(13) -0.0049(12) 0.0049(13)
C5 0.0430(16) 0.049(2) 0.0418(16) 0.0053(14) 0.0003(13) 0.0024(15)
C6 0.059(2) 0.044(2) 0.0465(18) -0.0001(14) -0.0030(15) 0.0039(16)
C7 0.0333(14) 0.0395(17) 0.0407(16) 0.0071(13) 0.0000(12) 0.0033(13)
C8 0.0310(14) 0.0358(16) 0.0419(16) 0.0031(13) -0.0015(12) -0.0021(12)
C9 0.0340(15) 0.0412(18) 0.0409(17) 0.0013(13) 0.0002(12) -0.0006(13)
C10 0.0346(15) 0.0359(17) 0.0458(17) -0.0022(13) -0.0005(12) -0.0046(13)
C11 0.0432(17) 0.051(2) 0.0531(19) -0.0065(15) 0.0060(14) 0.0029(15)
C12 0.0430(17) 0.044(2) 0.073(2) -0.0090(17) 0.0014(16) 0.0077(15)
C13 0.0489(18) 0.0365(18) 0.064(2) -0.0007(15) -0.0101(15) 0.0017(15)
C14 0.0430(16) 0.0355(17) 0.0523(18) 0.0001(14) -0.0034(14) -0.0026(14)
C15 0.0312(14) 0.0288(15) 0.0438(16) -0.0007(12) -0.0021(12) -0.0038(12)
C16 0.0318(14) 0.0311(15) 0.0408(16) 0.0001(12) -0.0011(12) -0.0054(12)
C17 0.0450(17) 0.0420(18) 0.0426(17) -0.0008(15) 0.0003(13) -0.0058(15)
C18 0.0376(16) 0.0476(19) 0.0416(16) -0.0114(14) 0.0024(13) -0.0080(14)
C19 0.072(2) 0.052(2) 0.058(2) -0.0062(17) 0.0196(18) -0.0073(18)
C20 0.082(3) 0.077(3) 0.071(3) -0.022(2) 0.036(2) -0.005(2)
C21 0.056(2) 0.067(3) 0.086(3) -0.033(2) 0.015(2) 0.001(2)
C22 0.053(2) 0.064(2) 0.072(2) -0.0145(19) -0.0030(18) 0.0111(18)
C23 0.0458(18) 0.060(2) 0.0504(19) -0.0059(16) 0.0008(14) 0.0034(16)
C24 0.0387(16) 0.051(2) 0.0446(17) 0.0026(14) -0.0011(13) -0.0025(14)
C25 0.0425(17) 0.067(2) 0.0504(19) 0.0003(16) -0.0015(14) -0.0100(16)
C26 0.064(2) 0.083(3) 0.072(2) -0.016(2) -0.0135(19) -0.016(2)
C27 0.0623(16) 0.111(3) 0.0765(19) -0.0228(18) 0.0076(14) -0.0194(17)
C28 0.0348(15) 0.056(2) 0.0478(17) 0.0092(15) -0.0021(13) 0.0047(14)
C29 0.0375(16) 0.061(2) 0.0475(18) 0.0045(15) 0.0004(13) -0.0007(15)
C30 0.0448(18) 0.068(2) 0.072(2) 0.0100(19) 0.0118(16) 0.0027(18)
C31 0.0623(16) 0.111(3) 0.0765(19) -0.0228(18) 0.0076(14) -0.0194(17)
C32 0.0480(17) 0.056(2) 0.0410(17) 0.0092(14) -0.0005(13) -0.0033(16)
C33 0.075(2) 0.065(2) 0.051(2) 0.0175(17) 0.0059(17) 0.007(2)
C34 0.103(3) 0.070(3) 0.052(2) 0.0204(19) 0.000(2) -0.006(2)
C35 0.136(4) 0.074(3) 0.079(3) 0.034(2) -0.001(3) 0.010(3)
Br1 0.0701(3) 0.0459(2) 0.0778(3) 0.00129(17) -0.00924(19) -0.01014(17)
N1 0.0383(13) 0.0355(14) 0.0393(13) 0.0006(10) -0.0003(10) 0.0026(11)
N2 0.0363(13) 0.0408(15) 0.0403(13) 0.0004(11) 0.0020(10) 0.0006(11)
O1 0.0513(12) 0.0593(14) 0.0404(12) 0.0063(10) 0.0044(9) 0.0071(11)
O2 0.0790(16) 0.0552(15) 0.0535(14) 0.0121(12) 0.0179(12) 0.0138(13)
P1 0.0338(4) 0.0470(5) 0.0402(4) 0.0079(3) -0.0004(3) -0.0003(3)

loop_
_atom_type_symbol
_atom_type_description
_atom_type_scat_dispersion_real
_atom_type_scat_dispersion_imag
_atom_type_scat_source
C C 0.0033 0.0016 'International Tables Vol C Tables 4.2.6.8 and 6.1.1.4'
H H 0.0000 0.0000 'International Tables Vol C Tables 4.2.6.8 and 6.1.1.4'
Br Br -0.2901 2.4595 'International Tables Vol C Tables 4.2.6.8 and 6.1.1.4'
N N 0.0061 0.0033 'International Tables Vol C Tables 4.2.6.8 and 6.1.1.4'
O O 0.0106 0.0060 'International Tables Vol C Tables 4.2.6.8 and 6.1.1.4'
P P 0.1023 0.0942 'International Tables Vol C Tables 4.2.6.8 and 6.1.1.4'

loop_
_geom_angle_atom_site_label_1
_geom_angle_atom_site_label_2
_geom_angle_atom_site_label_3
_geom_angle
_geom_angle_site_symmetry_1
_geom_angle_site_symmetry_3
_geom_angle_publ_flag
C2 C1 C6 120.8(3) . . ?
C2 C1 Br1 119.9(2) . . ?
C6 C1 Br1 119.3(3) . . ?
C1 C2 C3 119.6(3) . . ?
C1 C2 H2 120.2 . . ?
C3 C2 H2 120.2 . . ?
C2 C3 C4 121.2(3) . . ?
C2 C3 H3 119.4 . . ?
C4 C3 H3 119.4 . . ?
C5 C4 C3 117.9(3) . . ?
C5 C4 C7 120.8(2) . . ?
C3 C4 C7 121.3(3) . . ?
C6 C5 C4 121.5(3) . . ?
C6 C5 H5 119.2 . . ?
C4 C5 H5 119.2 . . ?
C5 C6 C1 119.0(3) . . ?
C5 C6 H6 120.5 . . ?
C1 C6 H6 120.5 . . ?
C8 C7 C4 115.2(2) . . ?
C8 C7 P1 114.3(2) . . ?
C4 C7 P1 110.22(19) . . ?
C8 C7 H7 105.4 . . ?
C4 C7 H7 105.4 . . ?
P1 C7 H7 105.4 . . ?
C16 C8 C9 108.6(2) . . ?
C16 C8 C7 125.8(2) . . ?
C9 C8 C7 125.4(2) . . ?
O1 C9 C8 127.7(3) . . ?
O1 C9 C10 125.2(2) . . ?
C8 C9 C10 107.1(2) . . ?
C11 C10 C15 120.8(3) . . ?
C11 C10 C9 130.8(3) . . ?
C15 C10 C9 108.3(2) . . ?
C10 C11 C12 117.8(3) . . ?
C10 C11 H11 121.1 . . ?
C12 C11 H11 121.1 . . ?
C13 C12 C11 121.2(3) . . ?
C13 C12 H12 119.4 . . ?
C11 C12 H12 119.4 . . ?
C12 C13 C14 120.7(3) . . ?
C12 C13 H13 119.6 . . ?
C14 C13 H13 119.6 . . ?
C15 C14 C13 118.3(3) . . ?
C15 C14 H14 120.9 . . ?
C13 C14 H14 120.9 . . ?
C14 C15 C10 121.2(3) . . ?
C14 C15 C16 131.9(3) . . ?
C10 C15 C16 106.8(2) . . ?
N1 C16 C8 131.0(3) . . ?
N1 C16 C15 119.9(2) . . ?
C8 C16 C15 109.1(2) . . ?
O2 C17 N2 124.6(3) . . ?
O2 C17 C18 121.4(3) . . ?
N2 C17 C18 114.1(3) . . ?
C23 C18 C19 118.5(3) . . ?
C23 C18 C17 122.2(3) . . ?
C19 C18 C17 119.3(3) . . ?
C18 C19 C20 119.5(4) . . ?
C18 C19 H19 120.2 . . ?
C20 C19 H19 120.2 . . ?
C21 C20 C19 121.1(3) . . ?
C21 C20 H20 119.5 . . ?
C19 C20 H20 119.5 . . ?
C20 C21 C22 120.0(3) . . ?
C20 C21 H21 120.0 . . ?
C22 C21 H21 120.0 . . ?
C21 C22 C23 119.5(4) . . ?
C21 C22 H22 120.2 . . ?
C23 C22 H22 120.2 . . ?
C18 C23 C22 121.3(3) . . ?
C18 C23 H23 119.3 . . ?
C22 C23 H23 119.3 . . ?
C25 C24 P1 114.2(2) . . ?
C25 C24 H24A 108.7 . . ?
P1 C24 H24A 108.7 . . ?
C25 C24 H24B 108.7 . . ?
P1 C24 H24B 108.7 . . ?
H24A C24 H24B 107.6 . . ?
C26 C25 C24 112.0(3) . . ?
C26 C25 H25A 109.2 . . ?
C24 C25 H25A 109.2 . . ?
C26 C25 H25B 109.2 . . ?
C24 C25 H25B 109.2 . . ?
H25A C25 H25B 107.9 . . ?
C27 C26 C25 112.1(4) . . ?
C27 C26 H26A 109.2 . . ?
C25 C26 H26A 109.2 . . ?
C27 C26 H26B 109.2 . . ?
C25 C26 H26B 109.2 . . ?
H26A C26 H26B 107.9 . . ?
C26 C27 H27A 109.5 . . ?
C26 C27 H27B 109.5 . . ?
H27A C27 H27B 109.5 . . ?
C26 C27 H27C 109.5 . . ?
H27A C27 H27C 109.5 . . ?
H27B C27 H27C 109.5 . . ?
C29 C28 P1 115.5(2) . . ?
C29 C28 H28A 108.4 . . ?
P1 C28 H28A 108.4 . . ?
C29 C28 H28B 108.4 . . ?
P1 C28 H28B 108.4 . . ?
H28A C28 H28B 107.5 . . ?
C28 C29 C30 111.1(3) . . ?
C28 C29 H29A 109.4 . . ?
C30 C29 H29A 109.4 . . ?
C28 C29 H29B 109.4 . . ?
C30 C29 H29B 109.4 . . ?
H29A C29 H29B 108.0 . . ?
C31 C30 C29 113.1(3) . . ?
C31 C30 H30A 109.0 . . ?
C29 C30 H30A 109.0 . . ?
C31 C30 H30B 109.0 . . ?
C29 C30 H30B 109.0 . . ?
H30A C30 H30B 107.8 . . ?
C30 C31 H31A 109.5 . . ?
C30 C31 H31B 109.5 . . ?
H31A C31 H31B 109.5 . . ?
C30 C31 H31C 109.5 . . ?
H31A C31 H31C 109.5 . . ?
H31B C31 H31C 109.5 . . ?
C33 C32 P1 115.0(2) . . ?
C33 C32 H32A 108.5 . . ?
P1 C32 H32A 108.5 . . ?
C33 C32 H32B 108.5 . . ?
P1 C32 H32B 108.5 . . ?
H32A C32 H32B 107.5 . . ?
C34 C33 C32 112.9(3) . . ?
C34 C33 H33A 109.0 . . ?
C32 C33 H33A 109.0 . . ?
C34 C33 H33B 109.0 . . ?
C32 C33 H33B 109.0 . . ?
H33A C33 H33B 107.8 . . ?
C33 C34 C35 110.9(3) . . ?
C33 C34 H34A 109.5 . . ?
C35 C34 H34A 109.5 . . ?
C33 C34 H34B 109.5 . . ?
C35 C34 H34B 109.5 . . ?
H34A C34 H34B 108.1 . . ?
C34 C35 H35A 109.5 . . ?
C34 C35 H35B 109.5 . . ?
H35A C35 H35B 109.5 . . ?
C34 C35 H35C 109.5 . . ?
H35A C35 H35C 109.5 . . ?
H35B C35 H35C 109.5 . . ?
C16 N1 N2 123.7(2) . . ?
C16 N1 H1' 119.5 . . ?
N2 N1 H1' 116.8 . . ?
C17 N2 N1 109.7(2) . . ?
C24 P1 C32 109.54(15) . . ?
C24 P1 C28 108.66(15) . . ?
C32 P1 C28 108.21(14) . . ?
C24 P1 C7 109.74(14) . . ?
C32 P1 C7 113.76(14) . . ?
C28 P1 C7 106.77(14) . . ?

loop_
_geom_bond_atom_site_label_1
_geom_bond_atom_site_label_2
_geom_bond_distance
_geom_bond_site_symmetry_2
_geom_bond_publ_flag
C1 C2 1.370(5) . ?
C1 C6 1.388(4) . ?
C1 Br1 1.893(3) . ?
C2 C3 1.378(4) . ?
C2 H2 0.9500 . ?
C3 C4 1.395(4) . ?
C3 H3 0.9500 . ?
C4 C5 1.387(4) . ?
C4 C7 1.517(4) . ?
C5 C6 1.381(4) . ?
C5 H5 0.9500 . ?
C6 H6 0.9500 . ?
C7 C8 1.514(4) . ?
C7 P1 1.837(3) . ?
C7 H7 1.0000 . ?
C8 C16 1.401(4) . ?
C8 C9 1.424(4) . ?
C9 O1 1.246(3) . ?
C9 C10 1.494(4) . ?
C10 C11 1.386(4) . ?
C10 C15 1.396(4) . ?
C11 C12 1.396(5) . ?
C11 H11 0.9500 . ?
C12 C13 1.375(4) . ?
C12 H12 0.9500 . ?
C13 C14 1.401(4) . ?
C13 H13 0.9500 . ?
C14 C15 1.369(4) . ?
C14 H14 0.9500 . ?
C15 C16 1.484(4) . ?
C16 N1 1.318(3) . ?
C17 O2 1.254(4) . ?
C17 N2 1.334(4) . ?
C17 C18 1.500(4) . ?
C18 C23 1.375(5) . ?
C18 C19 1.387(4) . ?
C19 C20 1.401(5) . ?
C19 H19 0.9500 . ?
C20 C21 1.355(6) . ?
C20 H20 0.9500 . ?
C21 C22 1.368(5) . ?
C21 H21 0.9500 . ?
C22 C23 1.395(4) . ?
C22 H22 0.9500 . ?
C23 H23 0.9500 . ?
C24 C25 1.530(4) . ?
C24 P1 1.796(3) . ?
C24 H24A 0.9900 . ?
C24 H24B 0.9900 . ?
C25 C26 1.510(5) . ?
C25 H25A 0.9900 . ?
C25 H25B 0.9900 . ?
C26 C27 1.504(5) . ?
C26 H26A 0.9900 . ?
C26 H26B 0.9900 . ?
C27 H27A 0.9800 . ?
C27 H27B 0.9800 . ?
C27 H27C 0.9800 . ?
C28 C29 1.516(4) . ?
C28 P1 1.807(3) . ?
C28 H28A 0.9900 . ?
C28 H28B 0.9900 . ?
C29 C30 1.526(4) . ?
C29 H29A 0.9900 . ?
C29 H29B 0.9900 . ?
C30 C31 1.504(5) . ?
C30 H30A 0.9900 . ?
C30 H30B 0.9900 . ?
C31 H31A 0.9800 . ?
C31 H31B 0.9800 . ?
C31 H31C 0.9800 . ?
C32 C33 1.534(5) . ?
C32 P1 1.802(3) . ?
C32 H32A 0.9900 . ?
C32 H32B 0.9900 . ?
C33 C34 1.500(5) . ?
C33 H33A 0.9900 . ?
C33 H33B 0.9900 . ?
C34 C35 1.528(6) . ?
C34 H34A 0.9900 . ?
C34 H34B 0.9900 . ?
C35 H35A 0.9800 . ?
C35 H35B 0.9800 . ?
C35 H35C 0.9800 . ?
N1 N2 1.382(3) . ?
N1 H1' 1.0157 . ?
